data_7129702
loop_
_publ_author_name
'Gorobets, Evgueni'
'Papatzimas, James W.'
'Dourado, Jorge'
'Yousefalizadeh, Goonay'
'Lee, JinGyu'
'Brownsey, Duncan K.'
'Stamplecoskie, Kevin'
'Davis, Rebecca'
'Derksen, Darren J.'

_publ_section_title
;
 A vinylogous Norrish reaction as a strategy for light-mediated ring
 expansion.
;
_journal_name_full 'Chemical communications (Cambridge, England)'
_journal_paper_doi 10.1039/d2cc00513a
_journal_year 2022
_chemical_formula_moiety 'C11 H13 N O2'
_chemical_formula_sum 'C11 H13 N O2'
_chemical_formula_weight 191.22
_chemical_melting_point 373
_space_group_crystal_system triclinic
_space_group_IT_number 2
_space_group_name_Hall '-P 1'
_space_group_name_H-M_alt 'P -1'
_atom_sites_solution_hydrogens mixed
_atom_sites_solution_primary dual
_audit_creation_date 2017-10-05
_audit_creation_method
;
Olex2 1.2
(compiled 2017.08.10 svn.r3458 for OlexSys, GUI svn.r5381)
;
_audit_update_record
;
2021-10-06 deposited with the CCDC.	2022-02-03 downloaded from the CCDC.
;
_cell_angle_alpha 106.962(2)
_cell_angle_beta 92.401(2)
_cell_angle_gamma 105.495(2)
_cell_formula_units_Z 2
_cell_length_a 5.7936(2)
_cell_length_b 9.1414(3)
_cell_length_c 10.1254(3)
_cell_measurement_reflns_used 6568
_cell_measurement_temperature 173(2)
_cell_measurement_theta_max 27.456
_cell_measurement_theta_min 3.700
_cell_volume 490.09(3)
_computing_cell_refinement 'SAINT v8.37A (Bruker, 2015)'
_computing_data_reduction 'SAINT v8.37A (Bruker, 2015)'
_computing_molecular_graphics 'Olex2 (Dolomanov et al., 2009)'
_computing_publication_material 'Olex2 (Dolomanov et al., 2009)'
_computing_structure_refinement 'XL (Sheldrick, 2008)'
_computing_structure_solution 'XT (Sheldrick, 2015)'
_diffrn_ambient_temperature 173.15
_diffrn_measured_fraction_theta_full 0.998
_diffrn_measured_fraction_theta_max 0.999
_diffrn_measurement_device_type 'Bruker APEX-II CCD'
_diffrn_measurement_method '\f and \w scans'
_diffrn_radiation_type MoK\a
_diffrn_radiation_wavelength 0.71073
_diffrn_reflns_av_R_equivalents 0.0438
_diffrn_reflns_av_unetI/netI 0.0245
_diffrn_reflns_Laue_measured_fraction_full 0.998
_diffrn_reflns_Laue_measured_fraction_max 0.999
_diffrn_reflns_limit_h_max 7
_diffrn_reflns_limit_h_min -7
_diffrn_reflns_limit_k_max 11
_diffrn_reflns_limit_k_min -11
_diffrn_reflns_limit_l_max 13
_diffrn_reflns_limit_l_min -13
_diffrn_reflns_number 17186
_diffrn_reflns_point_group_measured_fraction_full 0.998
_diffrn_reflns_point_group_measured_fraction_max 0.999
_diffrn_reflns_theta_full 25.242
_diffrn_reflns_theta_max 27.481
_diffrn_reflns_theta_min 3.681
_diffrn_standards_number 0
_exptl_absorpt_coefficient_mu 0.089
_exptl_absorpt_correction_T_max 1.0000
_exptl_absorpt_correction_T_min 0.8540
_exptl_absorpt_correction_type multi-scan
_exptl_absorpt_process_details
'SADABS-2016/2 (Bruker,2016/2) was used for absorption correction. wR2(int) was 0.0601 before and 0.0476 after correction. The Ratio of minimum to maximum transmission is 0.8540. The \l/2 correction factor is Not present.'
_exptl_crystal_colour colourless
_exptl_crystal_density_diffrn 1.296
_exptl_crystal_description block
_exptl_crystal_F_000 204
_exptl_crystal_recrystallization_method 'Re-crystallisation from solvent: acetonitrile'
_exptl_crystal_size_max 0.324
_exptl_crystal_size_mid 0.198
_exptl_crystal_size_min 0.157
_refine_diff_density_max 0.214
_refine_diff_density_min -0.167
_refine_diff_density_rms 0.035
_refine_ls_extinction_method none
_refine_ls_goodness_of_fit_ref 1.041
_refine_ls_hydrogen_treatment mixed
_refine_ls_matrix_type full
_refine_ls_number_parameters 131
_refine_ls_number_reflns 2256
_refine_ls_number_restraints 0
_refine_ls_restrained_S_all 1.041
_refine_ls_R_factor_all 0.0487
_refine_ls_R_factor_gt 0.0359
_refine_ls_shift/su_max 0.000
_refine_ls_shift/su_mean 0.000
_refine_ls_structure_factor_coef Fsqd
_refine_ls_weighting_details 'w=1/[\s^2^(Fo^2^)+(0.0386P)^2^+0.1157P] where P=(Fo^2^+2Fc^2^)/3'
_refine_ls_weighting_scheme calc
_refine_ls_wR_factor_gt 0.0835
_refine_ls_wR_factor_ref 0.0909
_reflns_Friedel_coverage 0.000
_reflns_number_gt 1845
_reflns_number_total 2256
_reflns_threshold_expression 'I > 2\s(I)'
_cod_data_source_file d2cc00513a2.cif
_cod_data_source_block eg2101_3
_cod_database_code 7129702
_shelx_shelxl_version_number 2014/7
_shelx_space_group_comment
;
The symmetry employed for this shelxl refinement is uniquely defined
by the following loop, which should always be used as a source of
symmetry information in preference to the above space-group names.
They are only intended as comments.
;
_shelx_estimated_absorpt_t_max 0.986
_shelx_estimated_absorpt_t_min 0.972
_olex2_refinement_description
;
1. Fixed Uiso
 At 1.2 times of:
  All C(H) groups, All C(H,H) groups
2.a Secondary CH2 refined with riding coordinates:
 C006(H00A,H00B), C00B(H00D,H00E), C00C(H00F,H00G), C00D(H00H,H00I), C00E(H00J,
 H00K)
2.b Aromatic/amide H refined with riding coordinates:
 C008(H008), C00A(H00C)
;
_olex2_submission_special_instructions 'No special instructions were received'

loop_
_space_group_symop_operation_xyz
'x, y, z'
'-x, -y, -z'

loop_
_atom_site_label
_atom_site_type_symbol
_atom_site_fract_x
_atom_site_fract_y
_atom_site_fract_z
_atom_site_U_iso_or_equiv
_atom_site_adp_type
_atom_site_occupancy
_atom_site_site_symmetry_order
_atom_site_calc_flag
_atom_site_refinement_flags_posn
_atom_site_refinement_flags_adp
_atom_site_refinement_flags_occupancy
_atom_site_disorder_assembly
_atom_site_disorder_group
O001 O 0.23445(16) 0.13351(10) 0.47093(9) 0.0330(2) Uani 1 1 d . . . . .
O002 O 0.11427(17) -0.13167(10) 0.37023(10) 0.0344(2) Uani 1 1 d . . . . .
N003 N 0.5621(2) 0.65096(13) 0.15170(12) 0.0360(3) Uani 1 1 d . . . . .
C004 C 0.6519(2) 0.12900(13) 0.30634(12) 0.0257(3) Uani 1 1 d . . . . .
C005 C 0.6406(2) 0.57412(13) 0.20162(12) 0.0267(3) Uani 1 1 d . . . . .
C006 C 0.9855(2) 0.46028(14) 0.21984(13) 0.0281(3) Uani 1 1 d . . . . .
H00A H 1.0718 0.4396 0.2934 0.034 Uiso 1 1 calc R . . . .
H00B H 1.0810 0.5601 0.2094 0.034 Uiso 1 1 calc R . . . .
C007 C 0.7457(2) 0.47790(13) 0.26198(12) 0.0243(2) Uani 1 1 d . . . . .
C008 C 0.6221(2) 0.40410(13) 0.34438(12) 0.0251(2) Uani 1 1 d . . . . .
H008 H 0.4736 0.4208 0.3629 0.030 Uiso 1 1 calc R . . . .
C009 C 0.2643(2) 0.01248(13) 0.39003(11) 0.0265(3) Uani 1 1 d . . . . .
C00A C 0.4592(2) 0.00768(14) 0.30274(12) 0.0274(3) Uani 1 1 d . . . . .
H00C H 0.4476 -0.0906 0.2376 0.033 Uiso 1 1 calc R . . . .
C00B C 0.9603(2) 0.32496(14) 0.08337(13) 0.0307(3) Uani 1 1 d . . . . .
H00D H 0.9065 0.3574 0.0073 0.037 Uiso 1 1 calc R . . . .
H00E H 1.1186 0.3111 0.0690 0.037 Uiso 1 1 calc R . . . .
C00C C 0.7865(2) 0.16386(14) 0.07622(12) 0.0281(3) Uani 1 1 d . . . . .
H00F H 0.7998 0.0849 -0.0088 0.034 Uiso 1 1 calc R . . . .
H00G H 0.6232 0.1719 0.0694 0.034 Uiso 1 1 calc R . . . .
C00D C 0.8236(2) 0.10101(14) 0.19988(13) 0.0300(3) Uani 1 1 d . . . . .
H00H H 0.8038 -0.0129 0.1637 0.036 Uiso 1 1 calc R . . . .
H00I H 0.9880 0.1529 0.2458 0.036 Uiso 1 1 calc R . . . .
C00E C 0.7065(2) 0.29596(14) 0.40925(12) 0.0278(3) Uani 1 1 d . . . . .
H00J H 0.6264 0.2909 0.4907 0.033 Uiso 1 1 calc R . . . .
H00K H 0.8791 0.3392 0.4391 0.033 Uiso 1 1 calc R . . . .
H002 H -0.007(3) -0.123(2) 0.4273(19) 0.066(5) Uiso 1 1 d . . . . .

loop_
_atom_site_aniso_label
_atom_site_aniso_U_11
_atom_site_aniso_U_22
_atom_site_aniso_U_33
_atom_site_aniso_U_23
_atom_site_aniso_U_13
_atom_site_aniso_U_12
O001 0.0421(5) 0.0218(4) 0.0331(5) 0.0072(4) 0.0084(4) 0.0070(4)
O002 0.0396(5) 0.0212(4) 0.0374(5) 0.0063(4) 0.0066(4) 0.0036(4)
N003 0.0386(6) 0.0297(6) 0.0426(6) 0.0119(5) 0.0050(5) 0.0141(5)
C004 0.0338(6) 0.0232(6) 0.0224(5) 0.0087(5) -0.0011(5) 0.0111(5)
C005 0.0240(6) 0.0207(6) 0.0317(6) 0.0047(5) 0.0052(5) 0.0045(4)
C006 0.0213(5) 0.0245(6) 0.0371(7) 0.0102(5) 0.0037(5) 0.0038(4)
C007 0.0225(5) 0.0179(5) 0.0284(6) 0.0033(4) 0.0003(4) 0.0038(4)
C008 0.0243(5) 0.0204(5) 0.0266(6) 0.0015(5) 0.0029(4) 0.0063(4)
C009 0.0346(6) 0.0218(6) 0.0223(6) 0.0084(5) -0.0034(5) 0.0064(5)
C00A 0.0385(7) 0.0210(6) 0.0227(6) 0.0063(5) -0.0002(5) 0.0101(5)
C00B 0.0292(6) 0.0297(6) 0.0346(7) 0.0106(5) 0.0103(5) 0.0092(5)
C00C 0.0305(6) 0.0260(6) 0.0262(6) 0.0061(5) 0.0050(5) 0.0079(5)
C00D 0.0351(7) 0.0236(6) 0.0328(6) 0.0082(5) 0.0036(5) 0.0119(5)
C00E 0.0316(6) 0.0243(6) 0.0243(6) 0.0061(5) 0.0008(5) 0.0050(5)

loop_
_atom_type_symbol
_atom_type_description
_atom_type_scat_dispersion_real
_atom_type_scat_dispersion_imag
_atom_type_scat_source
C C 0.0033 0.0016 'International Tables Vol C Tables 4.2.6.8 and 6.1.1.4'
H H 0.0000 0.0000 'International Tables Vol C Tables 4.2.6.8 and 6.1.1.4'
N N 0.0061 0.0033 'International Tables Vol C Tables 4.2.6.8 and 6.1.1.4'
O O 0.0106 0.0060 'International Tables Vol C Tables 4.2.6.8 and 6.1.1.4'

loop_
_geom_angle_atom_site_label_1
_geom_angle_atom_site_label_2
_geom_angle_atom_site_label_3
_geom_angle
_geom_angle_site_symmetry_1
_geom_angle_site_symmetry_3
_geom_angle_publ_flag
C009 O002 H002 109.2(11) . . ?
C00A C004 C00D 118.68(11) . . ?
C00A C004 C00E 123.92(11) . . ?
C00D C004 C00E 117.38(10) . . ?
N003 C005 C007 178.23(13) . . ?
H00A C006 H00B 107.8 . . ?
C007 C006 H00A 109.0 . . ?
C007 C006 H00B 109.0 . . ?
C007 C006 C00B 112.87(9) . . ?
C00B C006 H00A 109.0 . . ?
C00B C006 H00B 109.0 . . ?
C005 C007 C006 116.60(10) . . ?
C008 C007 C005 119.17(10) . . ?
C008 C007 C006 124.13(11) . . ?
C007 C008 H008 117.8 . . ?
C007 C008 C00E 124.47(11) . . ?
C00E C008 H008 117.8 . . ?
O001 C009 O002 122.24(11) . . ?
O001 C009 C00A 125.80(11) . . ?
O002 C009 C00A 111.94(10) . . ?
C004 C00A C009 127.19(11) . . ?
C004 C00A H00C 116.4 . . ?
C009 C00A H00C 116.4 . . ?
C006 C00B H00D 108.4 . . ?
C006 C00B H00E 108.4 . . ?
H00D C00B H00E 107.5 . . ?
C00C C00B C006 115.32(10) . . ?
C00C C00B H00D 108.4 . . ?
C00C C00B H00E 108.4 . . ?
C00B C00C H00F 108.2 . . ?
C00B C00C H00G 108.2 . . ?
C00B C00C C00D 116.29(10) . . ?
H00F C00C H00G 107.4 . . ?
C00D C00C H00F 108.2 . . ?
C00D C00C H00G 108.2 . . ?
C004 C00D C00C 113.93(10) . . ?
C004 C00D H00H 108.8 . . ?
C004 C00D H00I 108.8 . . ?
C00C C00D H00H 108.8 . . ?
C00C C00D H00I 108.8 . . ?
H00H C00D H00I 107.7 . . ?
C004 C00E H00J 109.5 . . ?
C004 C00E H00K 109.5 . . ?
C008 C00E C004 110.73(9) . . ?
C008 C00E H00J 109.5 . . ?
C008 C00E H00K 109.5 . . ?
H00J C00E H00K 108.1 . . ?

loop_
_geom_bond_atom_site_label_1
_geom_bond_atom_site_label_2
_geom_bond_distance
_geom_bond_site_symmetry_2
_geom_bond_publ_flag
O001 C009 1.2290(14) . ?
O002 C009 1.3235(14) . ?
O002 H002 0.94(2) . ?
N003 C005 1.1465(15) . ?
C004 C00A 1.3377(17) . ?
C004 C00D 1.5107(17) . ?
C004 C00E 1.5171(16) . ?
C005 C007 1.4443(16) . ?
C006 H00A 0.9700 . ?
C006 H00B 0.9700 . ?
C006 C007 1.5062(16) . ?
C006 C00B 1.5330(17) . ?
C007 C008 1.3358(16) . ?
C008 H008 0.9300 . ?
C008 C00E 1.5029(16) . ?
C009 C00A 1.4645(17) . ?
C00A H00C 0.9300 . ?
C00B H00D 0.9700 . ?
C00B H00E 0.9700 . ?
C00B C00C 1.5255(16) . ?
C00C H00F 0.9700 . ?
C00C H00G 0.9700 . ?
C00C C00D 1.5516(16) . ?
C00D H00H 0.9700 . ?
C00D H00I 0.9700 . ?
C00E H00J 0.9700 . ?
C00E H00K 0.9700 . ?
